data_7704301
loop_
_publ_author_name
'Li, Yue'
'Liu, Min'
'Yao, Zi-Shuo'
'Tao, Jun'

_publ_section_title
;
 Temperature-dependent hysteretic two-step spin crossover in
 two-dimensional Hofmann-type compounds.
;
_journal_issue 21
_journal_name_full 'Dalton transactions (Cambridge, England : 2003)'
_journal_page_first 7245
_journal_page_last 7251
_journal_paper_doi 10.1039/d0dt00866d
_journal_volume 49
_journal_year 2020
_chemical_formula_moiety 'C28 H20 Fe N8 Pt'
_chemical_formula_sum 'C28 H20 Fe N8 Pt'
_chemical_formula_weight 719.46
_space_group_crystal_system orthorhombic
_space_group_IT_number 65
_space_group_name_Hall '-C 2 2'
_space_group_name_H-M_alt 'C m m m'
_atom_sites_solution_hydrogens geom
_atom_sites_solution_primary direct
_audit_creation_date 2020-04-27
_audit_creation_method
;
Olex2 1.2
(compiled 2018.05.29 svn.r3508 for OlexSys, GUI svn.r5506)
;
_audit_update_record
;
2020-04-29 deposited with the CCDC.	2020-05-05 downloaded from the CCDC.
;
_cell_angle_alpha 90
_cell_angle_beta 90
_cell_angle_gamma 90
_cell_formula_units_Z 2
_cell_length_a 7.1424(4)
_cell_length_b 28.216(3)
_cell_length_c 7.3155(7)
_cell_measurement_reflns_used 4715
_cell_measurement_temperature 89(7)
_cell_measurement_theta_max 29.5580
_cell_measurement_theta_min 4.0300
_cell_volume 1474.3(2)
_computing_cell_refinement 'CrysAlisPro 1.171.39.29d (Rigaku OD, 2017)'
_computing_data_collection 'CrysAlisPro 1.171.39.29d (Rigaku OD, 2017)'
_computing_data_reduction 'CrysAlisPro 1.171.39.29d (Rigaku OD, 2017)'
_computing_molecular_graphics 'Olex2 (Dolomanov et al., 2009)'
_computing_publication_material 'Olex2 (Dolomanov et al., 2009)'
_computing_structure_refinement 'ShelXL (Sheldrick, 2015)'
_computing_structure_solution 'ShelXS (Sheldrick, 2008)'
_diffrn_ambient_environment N~2~
_diffrn_ambient_temperature 89(7)
_diffrn_detector 'CCD plate'
_diffrn_measured_fraction_theta_full 0.994
_diffrn_measured_fraction_theta_max 0.935
_diffrn_measurement_details
;
List of Runs (angles in degrees, time in seconds):

  # Type    Start    End  Width  t~exp~   \w     \q     \k     \f   Frames
#--------------------------------------------------------------------------
  1  \w    -70.00 -21.00   0.50   15.00    --    0.10 -77.00  51.00   98
  2  \w    -57.00 -32.00   0.50   15.00    --    0.10 -61.00 -84.00   50
  3  \w    -75.00 -24.00   0.50   15.00    --    0.10 -77.00  90.00  102
  4  \w    -14.00  22.00   0.50   15.00    --    0.10 -77.00  90.00   72
  5  \w    -60.00  -1.00   0.50   15.00    --    0.10 -82.00-120.00  118
;
_diffrn_measurement_device 'four-circle diffractometer'
_diffrn_measurement_device_type 'XtaLAB AFC12 (RINC): Kappa single'
_diffrn_measurement_method '\w scans'
_diffrn_orient_matrix_type 'CrysAlisPro convention (1999,Acta A55,543-557)'
_diffrn_orient_matrix_UB_11 0.0668133000
_diffrn_orient_matrix_UB_12 -0.0628135000
_diffrn_orient_matrix_UB_13 -0.0088906000
_diffrn_orient_matrix_UB_21 -0.0182614000
_diffrn_orient_matrix_UB_22 -0.0622648000
_diffrn_orient_matrix_UB_23 0.0190392000
_diffrn_orient_matrix_UB_31 -0.0677648000
_diffrn_orient_matrix_UB_32 -0.0451988000
_diffrn_orient_matrix_UB_33 -0.0138181000
_diffrn_radiation_monochromator graphite
_diffrn_radiation_probe x-ray
_diffrn_radiation_type MoK\a
_diffrn_radiation_wavelength 0.71073
_diffrn_reflns_av_R_equivalents 0.0429
_diffrn_reflns_av_unetI/netI 0.0292
_diffrn_reflns_Laue_measured_fraction_full 0.994
_diffrn_reflns_Laue_measured_fraction_max 0.935
_diffrn_reflns_limit_h_max 9
_diffrn_reflns_limit_h_min -9
_diffrn_reflns_limit_k_max 38
_diffrn_reflns_limit_k_min -31
_diffrn_reflns_limit_l_max 9
_diffrn_reflns_limit_l_min -9
_diffrn_reflns_number 6594
_diffrn_reflns_point_group_measured_fraction_full 0.994
_diffrn_reflns_point_group_measured_fraction_max 0.935
_diffrn_reflns_theta_full 25.242
_diffrn_reflns_theta_max 29.644
_diffrn_reflns_theta_min 3.582
_diffrn_source 'fine-focus sealed X-ray tube'
_diffrn_source_type 'Enhance (Mo) X-ray Source'
_exptl_absorpt_coefficient_mu 5.261
_exptl_absorpt_correction_T_max 1.00000
_exptl_absorpt_correction_T_min 0.33016
_exptl_absorpt_correction_type multi-scan
_exptl_absorpt_process_details
;
CrysAlisPro 1.171.39.29d (Rigaku Oxford Diffraction, 2017)
Empirical absorption correction using spherical harmonics,
 implemented in SCALE3 ABSPACK scaling algorithm.
;
_exptl_crystal_colour 'clear dark red'
_exptl_crystal_colour_lustre clear
_exptl_crystal_colour_modifier dark
_exptl_crystal_colour_primary red
_exptl_crystal_density_diffrn 1.621
_exptl_crystal_description plate
_exptl_crystal_F_000 696
_exptl_crystal_size_max 0.1
_exptl_crystal_size_mid 0.1
_exptl_crystal_size_min 0.02
_refine_diff_density_max 1.892
_refine_diff_density_min -1.559
_refine_diff_density_rms 0.155
_refine_ls_extinction_method none
_refine_ls_goodness_of_fit_ref 1.132
_refine_ls_hydrogen_treatment constr
_refine_ls_matrix_type full
_refine_ls_number_parameters 121
_refine_ls_number_reflns 1144
_refine_ls_number_restraints 294
_refine_ls_restrained_S_all 2.392
_refine_ls_R_factor_all 0.0302
_refine_ls_R_factor_gt 0.0295
_refine_ls_shift/su_max 0.000
_refine_ls_shift/su_mean 0.000
_refine_ls_structure_factor_coef Fsqd
_refine_ls_weighting_details 'w=1/[\s^2^(Fo^2^)+(0.0521P)^2^+1.5741P] where P=(Fo^2^+2Fc^2^)/3'
_refine_ls_weighting_scheme calc
_refine_ls_wR_factor_gt 0.0750
_refine_ls_wR_factor_ref 0.0752
_reflns_Friedel_coverage 0.000
_reflns_number_gt 1133
_reflns_number_total 1144
_reflns_threshold_expression 'I > 2\s(I)'
_cod_data_source_file d0dt00866d2.cif
_cod_data_source_block compound2_89K
_cod_depositor_comments 'Adding full bibliography for 7704300--7704305.cif.'
_cod_database_code 7704301
_shelx_shelxl_version_number 2014/7
_shelx_space_group_comment
;
The symmetry employed for this shelxl refinement is uniquely defined
by the following loop, which should always be used as a source of
symmetry information in preference to the above space-group names.
They are only intended as comments.
;
_shelx_estimated_absorpt_t_max 0.902
_shelx_estimated_absorpt_t_min 0.621
_reflns_odcompleteness_completeness 99.33
_reflns_odcompleteness_iscentric 1
_reflns_odcompleteness_theta 26.32
_olex2_refinement_description
;
1. Fixed Uiso
 At 1.2 times of:
  All C(H) groups
2. Restrained distances
 Fe1-N1
 2 with sigma of 0.02
 N1-C1 = C2-C3 = C4-C5
 1.38 with sigma of 0.02
 C3-C6
 1.5 with sigma of 0.02
 C6-C7
 1.38 with sigma of 0.02
 C9-N2 = C11-C12 = C10-C8
 1.38 with sigma of 0.02
 C7-C8
 1.5 with sigma of 0.02
3. Restrained planarity
 N1, N2, C1, C2, C3, C4, C5, C6, C7, C8, C9, C10, C11, C12
 with sigma of 0.1
4. Uiso/Uaniso restraints and constraints
N1 \\sim C1 \\sim C2 \\sim C3 \\sim C4 \\sim C5: within 2A with sigma of 0.01
and sigma for terminal atoms of 0.02
N1 \\sim C1 \\sim C2 \\sim C3 \\sim C4 \\sim C5 \\sim C6 \\sim C7 \\sim C9
\\sim C10 \\sim C11 \\sim C12 \\sim N2 \\sim C8: within 2A with sigma of 0.04
and sigma for terminal atoms of 0.08
Uanis(N1) \\sim Ueq, Uanis(C1) \\sim Ueq, Uanis(C2) \\sim Ueq, Uanis(C3) \\sim
Ueq, Uanis(C4) \\sim Ueq, Uanis(C5) \\sim Ueq, Uanis(C6) \\sim Ueq, Uanis(C7)
\\sim Ueq, Uanis(C9) \\sim Ueq, Uanis(C10) \\sim Ueq, Uanis(C11) \\sim Ueq,
Uanis(C12) \\sim Ueq, Uanis(N2) \\sim Ueq, Uanis(C8) \\sim Ueq: with sigma of
0.01 and sigma for terminal atoms of 0.02
5. Rigid body (RIGU) restrains
 N1, C1, C2, C3, C4, C5, C6, C7, C9, C10, C11, C12, N2, C8
 with sigma for 1-2 distances of 0.004 and sigma for 1-3 distances of 0.004
6. Others
 Fixed Sof: N1(0.25) C1(0.25) H1(0.25) C2(0.25) H2(0.25) C3(0.25) C4(0.25)
 H4(0.25) C5(0.25) H5(0.25) C6(0.25) H6(0.25) C7(0.25) H7(0.25) C9(0.25)
 H9(0.25) C10(0.25) H10(0.25) C11(0.25) H11(0.25) C12(0.25) H12(0.25) N2(0.25)
 C8(0.25)
7.a Aromatic/amide H refined with riding coordinates:
 C1(H1), C2(H2), C4(H4), C5(H5), C6(H6), C7(H7), C9(H9), C10(H10), C11(H11),
 C12(H12)
7.b Fitted hexagon refined as free rotating group:
 N1(C1,C2,C3,C4,C5), C9(C10,C11,C12,N2,C8)
;
_olex2_submission_special_instructions 'No special instructions were received'
_oxdiff_exptl_absorpt_empirical_details
;
Empirical correction (ABSPACK) includes:
- Absorption correction using spherical harmonics
- Frame scaling
;
_oxdiff_exptl_absorpt_empirical_full_max 2.948
_oxdiff_exptl_absorpt_empirical_full_min 0.520

loop_
_space_group_symop_operation_xyz
'x, y, z'
'-x, -y, z'
'x, -y, -z'
'-x, y, -z'
'x+1/2, y+1/2, z'
'-x+1/2, -y+1/2, z'
'x+1/2, -y+1/2, -z'
'-x+1/2, y+1/2, -z'
'-x, -y, -z'
'x, y, -z'
'-x, y, z'
'x, -y, z'
'-x+1/2, -y+1/2, -z'
'x+1/2, y+1/2, -z'
'-x+1/2, y+1/2, z'
'x+1/2, -y+1/2, z'

loop_
_atom_site_label
_atom_site_type_symbol
_atom_site_fract_x
_atom_site_fract_y
_atom_site_fract_z
_atom_site_U_iso_or_equiv
_atom_site_adp_type
_atom_site_occupancy
_atom_site_site_symmetry_order
_atom_site_calc_flag
_atom_site_refinement_flags_posn
_atom_site_refinement_flags_adp
_atom_site_refinement_flags_occupancy
_atom_site_disorder_assembly
_atom_site_disorder_group
Pt1 Pt 0.5000 0.5000 0.0000 0.01952(13) Uani 1 8 d S T P A .
Fe1 Fe 0.0000 0.5000 0.5000 0.0119(2) Uani 1 8 d DS T P . .
N1 N -0.001(2) 0.42874(14) 0.5260(12) 0.0214(18) Uani 0.25 1 d D U . A -1
C1 C 0.021(3) 0.4010(2) 0.3703(9) 0.021(3) Uani 0.25 1 d DG U . A -1
H1 H 0.0364 0.4154 0.2569 0.025 Uiso 0.25 1 calc R . . A -1
C2 C 0.019(2) 0.3519(2) 0.3842(8) 0.032(3) Uani 0.25 1 d DG U . A -1
H2 H 0.0341 0.3334 0.2800 0.039 Uiso 0.25 1 calc R . . A -1
C3 C -0.0040(16) 0.33047(14) 0.5537(10) 0.034(2) Uani 0.25 1 d DG U . A -1
C4 C -0.0261(19) 0.3582(2) 0.7094(7) 0.030(3) Uani 0.25 1 d DG U . A -1
H4 H -0.0417 0.3438 0.8228 0.036 Uiso 0.25 1 calc R . . A -1
C5 C -0.025(2) 0.4073(2) 0.6955(9) 0.024(3) Uani 0.25 1 d DG U . A -1
H5 H -0.0394 0.4258 0.7997 0.029 Uiso 0.25 1 calc R . . A -1
N3 N 0.1936(5) 0.5000 0.3090(6) 0.0219(7) Uani 1 2 d S T P A .
C6 C -0.009(3) 0.2784(4) 0.583(2) 0.048(3) Uani 0.25 1 d D U . A -1
H6 H -0.0256 0.2673 0.7014 0.058 Uiso 0.25 1 calc R . . A -1
C7 C 0.009(3) 0.2465(3) 0.4495(18) 0.047(3) Uani 0.25 1 d D U . A -1
H7 H 0.0264 0.2587 0.3324 0.056 Uiso 0.25 1 calc R . . A -1
C9 C -0.017(3) 0.1699(3) 0.6260(11) 0.053(4) Uani 0.25 1 d D U . A -1
H9 H -0.0336 0.1859 0.7360 0.063 Uiso 0.25 1 calc R . . A -1
C10 C -0.016(3) 0.1206(3) 0.6228(9) 0.053(4) Uani 0.25 1 d DG U . A -1
H10 H -0.0312 0.1037 0.7307 0.063 Uiso 0.25 1 calc R . . A -1
C11 C 0.009(3) 0.09674(17) 0.4584(11) 0.031(3) Uani 0.25 1 d DG U . A -1
H11 H 0.0102 0.0638 0.4563 0.037 Uiso 0.25 1 calc R . . A -1
C12 C 0.033(2) 0.1221(3) 0.2972(9) 0.042(4) Uani 0.25 1 d DG U . A -1
H12 H 0.0491 0.1061 0.1872 0.050 Uiso 0.25 1 calc R . . A -1
N2 N 0.0311(19) 0.1714(3) 0.3003(10) 0.044(4) Uani 0.25 1 d DG U . A -1
C8 C 0.006(2) 0.19525(18) 0.4647(13) 0.037(3) Uani 0.25 1 d DG U . A -1
C13 C 0.3043(6) 0.5000 0.1955(7) 0.0219(8) Uani 1 2 d S T P . .

loop_
_atom_site_aniso_label
_atom_site_aniso_U_11
_atom_site_aniso_U_22
_atom_site_aniso_U_33
_atom_site_aniso_U_23
_atom_site_aniso_U_13
_atom_site_aniso_U_12
Pt1 0.00883(16) 0.0266(2) 0.02312(19) 0.000 0.000 0.000
Fe1 0.0081(5) 0.0117(5) 0.0158(5) 0.000 0.000 0.000
N1 0.011(2) 0.020(2) 0.033(5) -0.002(3) -0.004(5) 0.000(5)
C1 0.005(6) 0.021(3) 0.037(5) -0.007(3) -0.001(4) -0.006(4)
C2 0.018(6) 0.028(4) 0.051(5) -0.002(3) 0.007(5) -0.004(4)
C3 0.021(3) 0.025(3) 0.056(5) -0.001(3) 0.005(5) -0.003(4)
C4 0.018(6) 0.024(3) 0.049(5) 0.006(3) -0.002(5) 0.004(3)
C5 0.014(6) 0.022(3) 0.036(5) 0.002(3) -0.005(4) 0.004(4)
N3 0.0137(15) 0.0278(18) 0.0242(18) 0.000 -0.0033(14) 0.000
C6 0.034(5) 0.026(4) 0.084(6) 0.002(3) 0.004(7) -0.002(5)
C7 0.032(5) 0.029(3) 0.079(7) -0.001(3) 0.001(7) 0.000(5)
C9 0.059(9) 0.043(5) 0.057(6) -0.004(4) 0.006(6) 0.003(6)
C10 0.063(8) 0.046(5) 0.049(6) 0.002(4) 0.005(7) 0.001(6)
C11 0.019(4) 0.026(3) 0.047(6) 0.001(3) -0.002(6) -0.001(5)
C12 0.039(10) 0.036(4) 0.049(6) 0.002(4) -0.008(5) -0.008(4)
N2 0.044(9) 0.030(4) 0.059(6) 0.003(3) -0.004(5) -0.005(4)
C8 0.022(4) 0.030(3) 0.059(6) -0.004(3) -0.003(6) -0.001(5)
C13 0.0098(17) 0.031(2) 0.025(2) 0.000 -0.0018(16) 0.000

loop_
_atom_type_symbol
_atom_type_description
_atom_type_scat_dispersion_real
_atom_type_scat_dispersion_imag
_atom_type_scat_source
C C 0.0033 0.0016 'International Tables Vol C Tables 4.2.6.8 and 6.1.1.4'
H H 0.0000 0.0000 'International Tables Vol C Tables 4.2.6.8 and 6.1.1.4'
Fe Fe 0.3463 0.8444 'International Tables Vol C Tables 4.2.6.8 and 6.1.1.4'
N N 0.0061 0.0033 'International Tables Vol C Tables 4.2.6.8 and 6.1.1.4'
Pt Pt -1.7033 8.3905 'International Tables Vol C Tables 4.2.6.8 and 6.1.1.4'

loop_
_geom_angle_atom_site_label_1
_geom_angle_atom_site_label_2
_geom_angle_atom_site_label_3
_geom_angle
_geom_angle_site_symmetry_1
_geom_angle_site_symmetry_3
_geom_angle_publ_flag
C13 Pt1 C13 91.3(3) . 10 ?
C13 Pt1 C13 91.3(3) 2_665 9_665 ?
C13 Pt1 C13 180.0 . 9_665 ?
C13 Pt1 C13 88.7(3) . 2_665 ?
C13 Pt1 C13 180.0 10 2_665 ?
C13 Pt1 C13 88.7(3) 10 9_665 ?
N3 Fe1 N1 86.4(4) 10_556 . ?
N3 Fe1 N1 94.0(4) . . ?
N3 Fe1 N1 86.0(4) 9_566 . ?
N3 Fe1 N1 93.6(4) 2_565 . ?
N3 Fe1 N3 90.6(2) 2_565 9_566 ?
N3 Fe1 N3 89.4(2) 10_556 9_566 ?
N3 Fe1 N3 180.0 . 9_566 ?
N3 Fe1 N3 90.6(2) . 10_556 ?
N3 Fe1 N3 89.4(2) . 2_565 ?
N3 Fe1 N3 180.0 10_556 2_565 ?
C1 N1 Fe1 118.8(5) . . ?
C1 N1 C5 120.0 . . ?
C5 N1 Fe1 121.2(5) . . ?
C2 C1 N1 120.0 . . ?
C3 C2 C1 120.0 . . ?
C2 C3 C4 120.0 . . ?
C2 C3 C6 124.1(8) . . ?
C4 C3 C6 115.9(8) . . ?
C3 C4 C5 120.0 . . ?
C4 C5 N1 120.0 . . ?
C13 N3 Fe1 178.9(4) . . ?
C7 C6 C3 124.1(12) . . ?
C6 C7 C8 127.9(12) . . ?
C10 C9 C8 120.0 . . ?
C9 C10 C11 120.0 . . ?
C10 C11 C12 120.0 . . ?
N2 C12 C11 120.0 . . ?
C12 N2 C8 120.0 . . ?
C9 C8 C7 125.5(8) . . ?
N2 C8 C7 114.5(8) . . ?
N2 C8 C9 120.0 . . ?
N3 C13 Pt1 179.2(4) . . ?

loop_
_geom_bond_atom_site_label_1
_geom_bond_atom_site_label_2
_geom_bond_distance
_geom_bond_site_symmetry_2
_geom_bond_publ_flag
Pt1 C13 1.999(5) . ?
Pt1 C13 1.999(5) 2_665 ?
Pt1 C13 1.999(5) 10 ?
Pt1 C13 1.999(5) 9_665 ?
Fe1 N1 2.020(4) . ?
Fe1 N3 1.966(4) 9_566 ?
Fe1 N3 1.966(4) . ?
Fe1 N3 1.966(4) 2_565 ?
Fe1 N3 1.966(4) 10_556 ?
N1 C1 1.3900 . ?
N1 C5 1.3900 . ?
C1 C2 1.3900 . ?
C2 C3 1.3900 . ?
C3 C4 1.3900 . ?
C3 C6 1.486(11) . ?
C4 C5 1.3900 . ?
N3 C13 1.147(7) . ?
C6 C7 1.332(14) . ?
C7 C8 1.452(11) . ?
C9 C10 1.3900 . ?
C9 C8 1.3900 . ?
C10 C11 1.3900 . ?
C11 C12 1.3900 . ?
C12 N2 1.3900 . ?
N2 C8 1.3900 . ?

loop_
_smtbx_masks_void_nr
_smtbx_masks_void_average_x
_smtbx_masks_void_average_y
_smtbx_masks_void_average_z
_smtbx_masks_void_volume
_smtbx_masks_void_count_electrons
_smtbx_masks_void_content
1 0.181 0.250 0.000 81.8 39.5 ?
2 0.286 0.750 0.000 81.8 39.5 ?
